data_1564579
loop_
_publ_author_name
'Hasanzadeh Esfahani, Maryam'
'Behzad, Mahdi'
'Dusek, Michal'
'Kucerakova, Monika'

_publ_section_title
;
 Synthesis and characterization of a series of acylpyrazolone transition
 metal complexes: Crystal structures and catalytic performance in the
 epoxidation of cyclooctene
;
_journal_name_full 'Inorganica Chimica Acta'
_journal_page_first 119637
_journal_paper_doi 10.1016/j.ica.2020.119637
_journal_volume 508
_journal_year 2020
_chemical_absolute_configuration .
_chemical_formula_moiety 'C30 H36 Mn1 N6 O6'
_chemical_formula_sum 'C30 H36 Mn N6 O6'
_chemical_formula_weight 631.6
_space_group_IT_number 14
_space_group_name_Hall '-P 2yn'
_space_group_name_H-M_alt 'P 1 21/n 1'
_symmetry_cell_setting monoclinic
_symmetry_Int_Tables_number 14
_symmetry_space_group_name_Hall '-P 2yn'
_symmetry_space_group_name_H-M 'P 1 21/n 1'
_cell_angle_alpha 90
_cell_angle_beta 102.028(3)
_cell_angle_gamma 90
_cell_formula_units_Z 2
_cell_length_a 8.7828(3)
_cell_length_b 17.1305(6)
_cell_length_c 9.9907(3)
_cell_measurement_reflns_used 6938
_cell_measurement_temperature 119.96(13)
_cell_measurement_theta_max 67.51
_cell_measurement_theta_min 5.16
_cell_volume 1470.14(9)
_computing_cell_refinement 'CrysAlisPro 1.171.39.35c (Rigaku OD, 2017)'
_computing_data_collection 'CrysAlisPro 1.171.39.35c (Rigaku OD, 2017)'
_computing_data_reduction 'CrysAlisPro 1.171.39.35c (Rigaku OD, 2017)'
_diffrn_ambient_temperature 119.96
_diffrn_detector 'CCD plate'
_diffrn_detector_area_resol_mean 5.1783
_diffrn_measured_fraction_theta_full 0.99
_diffrn_measured_fraction_theta_max 0.99
_diffrn_measurement_device 'four-circle diffractometer'
_diffrn_measurement_device_type 'Xcalibur, AtlasS2, Gemini ultra'
_diffrn_measurement_method '\w scans'
_diffrn_radiation_monochromator mirror
_diffrn_radiation_probe x-ray
_diffrn_radiation_source 'X-ray tube'
_diffrn_radiation_type 'Cu K\a'
_diffrn_radiation_wavelength 1.54184
_diffrn_reflns_av_R_equivalents 0.0226
_diffrn_reflns_av_unetI/netI 0.0181
_diffrn_reflns_limit_h_max 10
_diffrn_reflns_limit_h_min -10
_diffrn_reflns_limit_k_max 20
_diffrn_reflns_limit_k_min -20
_diffrn_reflns_limit_l_max 8
_diffrn_reflns_limit_l_min -11
_diffrn_reflns_number 11536
_diffrn_reflns_reduction_process
;
Integration of the CCD images was done by program CrysAlisPro
(Agilent Technologies, 2010). The same program was used for indexing of the
crystal shape and absorption correction.
;
_diffrn_reflns_theta_full 67.61
_diffrn_reflns_theta_max 67.61
_diffrn_reflns_theta_min 5.16
_diffrn_source 'fine-focus sealed X-ray tube'
_exptl_absorpt_coefficient_mu 4.106
_exptl_absorpt_correction_T_max 1
_exptl_absorpt_correction_T_min 0.738
_exptl_absorpt_correction_type multi-scan
_exptl_absorpt_process_details
;
CrysAlisPro 1.171.39.35c (Rigaku Oxford Diffraction, 2017)
Empirical absorption correction using spherical harmonics,
 implemented in SCALE3 ABSPACK scaling algorithm.
;
_exptl_crystal_colour white
_exptl_crystal_density_diffrn 1.4268
_exptl_crystal_description 'polygon shape'
_exptl_crystal_F_000 662
_exptl_crystal_size_max 0.154
_exptl_crystal_size_mid 0.100
_exptl_crystal_size_min 0.070
_refine_diff_density_max 0.21
_refine_diff_density_min -0.24
_refine_ls_extinction_method none
_refine_ls_goodness_of_fit_gt 1.44
_refine_ls_goodness_of_fit_ref 1.42
_refine_ls_hydrogen_treatment constr
_refine_ls_number_constraints 72
_refine_ls_number_parameters 196
_refine_ls_number_reflns 2633
_refine_ls_number_restraints 0
_refine_ls_R_factor_all 0.0272
_refine_ls_R_factor_gt 0.0245
_refine_ls_shift/su_max 0.0084
_refine_ls_shift/su_mean 0.0013
_refine_ls_structure_factor_coef Fsqd
_refine_ls_weighting_details w=1/(\s^2^(I)+0.0016I^2^)
_refine_ls_weighting_scheme sigma
_refine_ls_wR_factor_gt 0.0721
_refine_ls_wR_factor_ref 0.0739
_reflns_number_gt 2462
_reflns_number_total 2633
_reflns_threshold_expression I>3\s(I)
_cod_data_source_file ICA-2020-508-119637.cif
_cod_data_source_block I
_cod_depositor_comments
;
The following automatic conversions were performed:

data item '_diffrn_radiation_probe' value 'X-ray' was changed to
'x-ray' in accordance with the built-in table derived from the CIF
Core dictionary named 'cif_core.dic' version 2.4.5 last updated on
2014-11-21.

Automatic conversion script
Id: cif_fix_values 8369 2020-08-20 11:38:08Z andrius 
;
_cod_original_sg_symbol_Hall '-P 2yabc'
_cod_original_formula_sum 'Mn N6 O6 C30 H36'
_cod_database_code 1564579

loop_
_space_group_symop_id
_space_group_symop_operation_xyz
1 x,y,z
2 -x+1/2,y+1/2,-z+1/2
3 -x,-y,-z
4 x+1/2,-y+1/2,z+1/2

loop_
_atom_site_label
_atom_site_type_symbol
_atom_site_fract_x
_atom_site_fract_y
_atom_site_fract_z
_atom_site_adp_type
_atom_site_U_iso_or_equiv
_atom_site_site_symmetry_multiplicity
_atom_site_occupancy
_atom_site_calc_flag
_atom_site_refinement_flags
_atom_site_disorder_assembly
_atom_site_disorder_group
Mn1 Mn 0 0.5 0 Uani 0.01247(10) 2 1 d . . .
O2 O 0.22619(10) 0.55928(5) 0.01302(9) Uani 0.0184(3) 4 1 d . . .
O1 O -0.08030(10) 0.59133(5) 0.11640(9) Uani 0.0163(3) 4 1 d . . .
O3 O 0.09096(10) 0.44725(5) 0.19654(9) Uani 0.0155(3) 4 1 d . . .
N2 N 0.21769(13) 0.46335(6) 0.42406(11) Uani 0.0155(3) 4 1 d . . .
N3 N 0.43799(12) 0.58813(6) -0.07404(11) Uani 0.0161(3) 4 1 d . . .
N1 N 0.23568(13) 0.52040(7) 0.52675(11) Uani 0.0176(3) 4 1 d . . .
C1 C -0.02894(14) 0.61215(7) 0.23793(13) Uani 0.0146(4) 4 1 d . . .
C8 C 0.43185(16) 0.39068(8) 0.55898(14) Uani 0.0191(4) 4 1 d . . .
C9 C 0.50859(16) 0.32078(9) 0.59567(14) Uani 0.0228(4) 4 1 d . . .
C3 C 0.15183(15) 0.58002(7) 0.47190(13) Uani 0.0166(4) 4 1 d . . .
C11 C 0.32532(16) 0.25368(8) 0.42374(13) Uani 0.0189(4) 4 1 d . . .
C7 C 0.29872(15) 0.39192(8) 0.45476(13) Uani 0.0148(4) 4 1 d . . .
C12 C 0.24657(15) 0.32321(8) 0.38449(13) Uani 0.0161(4) 4 1 d . . .
C13 C 0.29671(14) 0.55862(7) -0.08263(13) Uani 0.0156(4) 4 1 d . . .
C14 C 0.51546(16) 0.58635(8) -0.18995(14) Uani 0.0216(4) 4 1 d . . .
C5 C 0.15031(16) 0.65151(8) 0.55790(14) Uani 0.0217(4) 4 1 d . . .
C2 C 0.07714(14) 0.56584(7) 0.33235(13) Uani 0.0147(4) 4 1 d . . .
C15 C 0.52056(15) 0.62409(8) 0.05214(14) Uani 0.0216(4) 4 1 d . . .
C6 C -0.08835(16) 0.68860(8) 0.28107(14) Uani 0.0209(4) 4 1 d . . .
C4 C 0.12310(15) 0.48845(7) 0.30370(14) Uani 0.0136(4) 4 1 d . . .
C10 C 0.45548(17) 0.25159(8) 0.52949(14) Uani 0.0226(4) 4 1 d . . .
H1c8 H 0.470218 0.438101 0.605154 Uiso 0.0229 4 1 d . . .
H1c9 H 0.599804 0.320128 0.667891 Uiso 0.0274 4 1 d . . .
H1c11 H 0.288765 0.206256 0.376643 Uiso 0.0227 4 1 d . . .
H1c12 H 0.157565 0.323958 0.310092 Uiso 0.0193 4 1 d . . .
H1c13 H 0.245969 0.535385 -0.167707 Uiso 0.0187 4 1 d . . .
H1c14 H 0.611947 0.558424 -0.164664 Uiso 0.0259 4 1 d . . .
H2c14 H 0.44959 0.560682 -0.265963 Uiso 0.0259 4 1 d . . .
H3c14 H 0.535748 0.638765 -0.215406 Uiso 0.0259 4 1 d . . .
H1c5 H 0.045014 0.663807 0.562941 Uiso 0.026 4 1 d . . .
H2c5 H 0.210302 0.642073 0.648326 Uiso 0.026 4 1 d . . .
H3c5 H 0.194649 0.69449 0.517541 Uiso 0.026 4 1 d . . .
H1c15 H 0.630352 0.61548 0.062065 Uiso 0.0259 4 1 d . . .
H2c15 H 0.499922 0.679162 0.049244 Uiso 0.0259 4 1 d . . .
H3c15 H 0.485924 0.601365 0.128428 Uiso 0.0259 4 1 d . . .
H1c6 H -0.001849 0.721242 0.320787 Uiso 0.0251 4 1 d . . .
H2c6 H -0.149825 0.714208 0.202635 Uiso 0.0251 4 1 d . . .
H3c6 H -0.151253 0.679107 0.34728 Uiso 0.0251 4 1 d . . .
H1c10 H 0.508035 0.203189 0.556542 Uiso 0.0271 4 1 d . . .

loop_
_atom_site_aniso_label
_atom_site_aniso_type_symbol
_atom_site_aniso_U_11
_atom_site_aniso_U_22
_atom_site_aniso_U_33
_atom_site_aniso_U_12
_atom_site_aniso_U_13
_atom_site_aniso_U_23
Mn1 Mn 0.01242(17) 0.01302(16) 0.01132(17) -0.00077(9) 0.00101(11) 0.00062(9)
O2 O 0.0167(4) 0.0201(5) 0.0185(5) -0.0036(3) 0.0035(4) 0.0006(4)
O1 O 0.0162(4) 0.0159(4) 0.0159(5) 0.0021(3) 0.0013(4) 0.0010(3)
O3 O 0.0192(4) 0.0137(4) 0.0123(4) 0.0008(3) 0.0001(3) -0.0002(3)
N2 N 0.0185(5) 0.0132(5) 0.0133(5) 0.0015(4) -0.0001(4) -0.0014(4)
N3 N 0.0150(5) 0.0164(5) 0.0167(5) -0.0008(4) 0.0031(4) 0.0002(4)
N1 N 0.0205(6) 0.0167(5) 0.0142(6) 0.0012(4) 0.0002(4) -0.0041(4)
C1 C 0.0130(6) 0.0135(6) 0.0180(6) -0.0030(4) 0.0048(5) 0.0010(5)
C8 C 0.0211(7) 0.0187(7) 0.0163(6) 0.0008(5) 0.0010(5) -0.0019(5)
C9 C 0.0228(7) 0.0263(7) 0.0162(7) 0.0072(6) -0.0033(5) 0.0002(5)
C3 C 0.0161(6) 0.0164(6) 0.0169(6) -0.0005(5) 0.0026(5) -0.0008(5)
C11 C 0.0232(7) 0.0159(6) 0.0182(6) 0.0006(5) 0.0055(5) -0.0009(5)
C7 C 0.0162(6) 0.0157(6) 0.0133(6) 0.0019(5) 0.0047(5) 0.0031(5)
C12 C 0.0163(6) 0.0176(6) 0.0143(6) 0.0001(5) 0.0029(5) 0.0008(5)
C13 C 0.0149(6) 0.0138(6) 0.0168(6) -0.0004(5) 0.0006(5) 0.0019(5)
C14 C 0.0212(7) 0.0227(7) 0.0225(7) 0.0010(5) 0.0084(5) 0.0023(5)
C5 C 0.0245(7) 0.0193(7) 0.0192(7) 0.0033(5) 0.0001(5) -0.0044(5)
C2 C 0.0141(6) 0.0137(6) 0.0160(6) -0.0009(5) 0.0024(5) 0.0002(5)
C15 C 0.0172(6) 0.0228(7) 0.0236(7) -0.0037(5) 0.0015(5) -0.0047(6)
C6 C 0.0257(7) 0.0166(6) 0.0198(7) 0.0062(5) 0.0032(5) 0.0012(5)
C4 C 0.0121(6) 0.0140(6) 0.0146(7) -0.0015(4) 0.0027(5) 0.0021(5)
C10 C 0.0279(7) 0.0193(7) 0.0202(7) 0.0087(6) 0.0043(6) 0.0026(5)

loop_
_atom_type_symbol
_atom_type_scat_dispersion_real
_atom_type_scat_dispersion_imag
_atom_type_scat_source
C 0.0181 0.0091 'International Tables Vol C tables 4.2.6.8 and 6.1.1.1'
H 0.0000 0.0000 'International Tables Vol C tables 4.2.6.8 and 6.1.1.1'
Mn -0.5299 2.8052 'International Tables Vol C tables 4.2.6.8 and 6.1.1.1'
N 0.0311 0.0180 'International Tables Vol C tables 4.2.6.8 and 6.1.1.1'
O 0.0492 0.0322 'International Tables Vol C tables 4.2.6.8 and 6.1.1.1'

loop_
_geom_angle_atom_site_label_1
_geom_angle_atom_site_label_2
_geom_angle_atom_site_label_3
_geom_angle_site_symmetry_1
_geom_angle_site_symmetry_2
_geom_angle_site_symmetry_3
_geom_angle
O1 Mn1 O1 . . 3_565 180
O1 Mn1 O3 . . . 85.05(3)
O1 Mn1 O3 . . 3_565 94.95(3)
O1 Mn1 O3 3_565 . . 94.95(3)
O1 Mn1 O3 3_565 . 3_565 85.05(3)
O3 Mn1 O3 . . 3_565 180
Mn1 O1 C1 . . . 129.52(8)
Mn1 O3 C4 . . . 120.78(8)
N1 N2 C7 . . . 117.96(9)
N1 N2 C4 . . . 112.09(10)
C7 N2 C4 . . . 129.92(11)
C13 N3 C14 . . . 121.66(10)
C13 N3 C15 . . . 120.58(12)
C14 N3 C15 . . . 117.76(11)
N2 N1 C3 . . . 105.63(10)
O1 C1 C2 . . . 122.47(11)
O1 C1 C6 . . . 116.60(10)
C2 C1 C6 . . . 120.92(11)
C9 C8 C7 . . . 119.79(12)
C9 C8 H1c8 . . . 120.11
C7 C8 H1c8 . . . 120.11
C8 C9 C10 . . . 120.98(12)
C8 C9 H1c9 . . . 119.51
C10 C9 H1c9 . . . 119.51
N1 C3 C5 . . . 117.96(11)
N1 C3 C2 . . . 112.23(11)
C5 C3 C2 . . . 129.79(11)
C12 C11 C10 . . . 121.29(12)
C12 C11 H1c11 . . . 119.36
C10 C11 H1c11 . . . 119.36
N2 C7 C8 . . . 118.69(11)
N2 C7 C12 . . . 121.43(10)
C8 C7 C12 . . . 119.87(12)
C11 C12 C7 . . . 119.17(11)
C11 C12 H1c12 . . . 120.41
C7 C12 H1c12 . . . 120.41
O2 C13 N3 . . . 123.81(11)
O2 C13 H1c13 . . . 118.1
N3 C13 H1c13 . . . 118.09
N3 C14 H1c14 . . . 109.47
N3 C14 H2c14 . . . 109.47
N3 C14 H3c14 . . . 109.47
H1c14 C14 H2c14 . . . 109.47
H1c14 C14 H3c14 . . . 109.47
H2c14 C14 H3c14 . . . 109.47
C3 C5 H1c5 . . . 109.47
C3 C5 H2c5 . . . 109.47
C3 C5 H3c5 . . . 109.47
H1c5 C5 H2c5 . . . 109.47
H1c5 C5 H3c5 . . . 109.47
H2c5 C5 H3c5 . . . 109.47
C1 C2 C3 . . . 130.93(12)
C1 C2 C4 . . . 123.85(11)
C3 C2 C4 . . . 105.10(10)
N3 C15 H1c15 . . . 109.47
N3 C15 H2c15 . . . 109.47
N3 C15 H3c15 . . . 109.47
H1c15 C15 H2c15 . . . 109.47
H1c15 C15 H3c15 . . . 109.47
H2c15 C15 H3c15 . . . 109.47
C1 C6 H1c6 . . . 109.47
C1 C6 H2c6 . . . 109.47
C1 C6 H3c6 . . . 109.47
H1c6 C6 H2c6 . . . 109.47
H1c6 C6 H3c6 . . . 109.47
H2c6 C6 H3c6 . . . 109.47
O3 C4 N2 . . . 123.48(11)
O3 C4 C2 . . . 131.58(11)
N2 C4 C2 . . . 104.94(11)
C9 C10 C11 . . . 118.84(12)
C9 C10 H1c10 . . . 120.58
C11 C10 H1c10 . . . 120.58

loop_
_geom_bond_atom_site_label_1
_geom_bond_atom_site_label_2
_geom_bond_site_symmetry_1
_geom_bond_site_symmetry_2
_geom_bond_distance
Mn1 O1 . . 2.1539(9)
Mn1 O1 . 3_565 2.1539(9)
Mn1 O3 . . 2.1579(8)
Mn1 O3 . 3_565 2.1579(8)
O2 C13 . . 1.2424(17)
O1 C1 . . 1.2556(15)
O3 C4 . . 1.2642(15)
N2 N1 . . 1.4018(16)
N2 C7 . . 1.4166(16)
N2 C4 . . 1.3801(16)
N3 C13 . . 1.3260(17)
N3 C14 . . 1.4606(19)
N3 C15 . . 1.4537(17)
N1 C3 . . 1.3105(17)
C1 C2 . . 1.4216(16)
C1 C6 . . 1.5057(19)
C8 C9 . . 1.3855(19)
C8 C7 . . 1.3945(17)
C8 H1c8 . . 0.96
C9 C10 . . 1.3895(19)
C9 H1c9 . . 0.96
C3 C5 . . 1.4977(19)
C3 C2 . . 1.4325(17)
C11 C12 . . 1.3919(18)
C11 C10 . . 1.3860(18)
C11 H1c11 . . 0.96
C7 C12 . . 1.3979(18)
C12 H1c12 . . 0.96
C13 H1c13 . . 0.96
C14 H1c14 . . 0.96
C14 H2c14 . . 0.96
C14 H3c14 . . 0.96
C5 H1c5 . . 0.96
C5 H2c5 . . 0.96
C5 H3c5 . . 0.96
C2 C4 . . 1.4320(18)
C15 H1c15 . . 0.96
C15 H2c15 . . 0.96
C15 H3c15 . . 0.96
C6 H1c6 . . 0.96
C6 H2c6 . . 0.96
C6 H3c6 . . 0.96
C10 H1c10 . . 0.96

loop_
_geom_hbond_atom_site_label_D
_geom_hbond_atom_site_label_H
_geom_hbond_atom_site_label_A
_geom_hbond_site_symmetry_D
_geom_hbond_site_symmetry_H
_geom_hbond_site_symmetry_A
_geom_hbond_distance_DH
_geom_hbond_distance_HA
_geom_hbond_distance_DA
_geom_hbond_angle_DHA
C12 H1c12 O3 . . . 0.96 2.41 2.9731(15) 117.04
